data_4100218
_journal_name_full 'Journal of the American Chemical Society'
_journal_paper_doi 10.1021/ja051104i
_journal_year 2005
_chemical_formula_sum 'C20 H30 N2 O3 S'
_chemical_formula_weight 378.52
_space_group_IT_number 2
_symmetry_cell_setting triclinic
_symmetry_space_group_name_Hall '-P 1'
_symmetry_space_group_name_H-M 'P -1'
_cell_angle_alpha 95.661(1)
_cell_angle_beta 96.933(1)
_cell_angle_gamma 103.407(1)
_cell_formula_units_Z 4
_cell_length_a 11.2030(2)
_cell_length_b 13.3349(2)
_cell_length_c 14.7243(3)
_cell_measurement_temperature 153(2)
_cell_volume 2105.74(7)
_diffrn_ambient_temperature 153(2)
_exptl_crystal_density_diffrn 1.194
_cod_depositor_comments
;
The following automatic conversions were performed:
'_symmetry_cell_setting' value 'Triclinic' changed to 'triclinic'
according to '/home/saulius/struct/CIF-dictionaries/cif_core.dic'
dictionary named 'cif_core.dic' version 2.4.1 from 2010-06-29.

Automatic conversion script
Id: cif_fix_enum 1527 2010-12-29 10:47:43Z saulius 
;
_cod_database_code 4100218

loop_
_symmetry_equiv_pos_as_xyz
'x, y, z'
'-x, -y, -z'

loop_
_atom_site_label
_atom_site_type_symbol
_atom_site_fract_x
_atom_site_fract_y
_atom_site_fract_z
_atom_site_U_iso_or_equiv
_atom_site_adp_type
_atom_site_occupancy
_atom_site_symmetry_multiplicity
_atom_site_calc_flag
_atom_site_refinement_flags
_atom_site_disorder_assembly
_atom_site_disorder_group
N1 N 0.83631(15) 0.14320(15) 0.95735(12) 0.0280(4) Uani 1 1 d . . .
C2 C 0.74661(19) 0.17657(16) 0.90544(14) 0.0274(5) Uani 1 1 d . . .
C3 C 0.7959(2) 0.27502(17) 0.88706(15) 0.0338(5) Uani 1 1 d . . .
H3 H 0.7534 0.3163 0.8515 0.041 Uiso 1 1 d R . .
C4 C 0.92336(19) 0.30484(16) 0.93037(15) 0.0304(5) Uani 1 1 d . . .
C5 C 1.0214(2) 0.39311(17) 0.93566(16) 0.0372(6) Uani 1 1 d . . .
H5 H 1.0085 0.4527 0.9079 0.045 Uiso 1 1 d R . .
C6 C 1.1356(2) 0.39348(18) 0.98201(16) 0.0379(6) Uani 1 1 d . . .
H6 H 1.2028 0.4542 0.9863 0.045 Uiso 1 1 d R . .
C7 C 1.1560(2) 0.30765(18) 1.02297(15) 0.0361(6) Uani 1 1 d . . .
H7 H 1.2377 0.3098 1.0531 0.043 Uiso 1 1 d R . .
C8 C 1.06136(19) 0.21972(17) 1.01984(14) 0.0305(5) Uani 1 1 d . . .
H8 H 1.0748 0.1610 1.0487 0.037 Uiso 1 1 d R . .
C9 C 0.94536(18) 0.21960(16) 0.97316(14) 0.0269(5) Uani 1 1 d . . .
C10 C 0.62042(18) 0.10368(16) 0.87418(14) 0.0287(5) Uani 1 1 d . . .
H10 H 0.6188 0.0410 0.9015 0.034 Uiso 1 1 d R . .
C11 C 0.51678(18) 0.14919(16) 0.90705(14) 0.0258(5) Uani 1 1 d . . .
H11 H 0.5113 0.2080 0.8756 0.031 Uiso 1 1 d R . .
N12 N 0.39888(15) 0.06960(14) 0.88208(12) 0.0257(4) Uani 1 1 d . . .
S13 S 0.26897(5) 0.10219(4) 0.89998(4) 0.02557(14) Uani 1 1 d . . .
O14 O 0.22411(13) 0.05565(11) 0.98157(10) 0.0311(3) Uani 1 1 d . . .
C15 C 0.16591(19) 0.02361(16) 0.79814(14) 0.0292(5) Uani 1 1 d . . .
C16 C 0.2107(2) 0.06960(19) 0.71443(15) 0.0409(6) Uani 1 1 d . . .
H16A H 0.1606 0.0317 0.6586 0.061 Uiso 1 1 d R . .
H16B H 0.2057 0.1408 0.7190 0.061 Uiso 1 1 d R . .
H16C H 0.2954 0.0666 0.7137 0.061 Uiso 1 1 d R . .
C17 C 0.0374(2) 0.0390(2) 0.80951(17) 0.0452(6) Uani 1 1 d . . .
H17A H -0.0224 -0.0002 0.7587 0.068 Uiso 1 1 d R . .
H17B H 0.0149 0.0157 0.8662 0.068 Uiso 1 1 d R . .
H17C H 0.0393 0.1115 0.8111 0.068 Uiso 1 1 d R . .
C18 C 0.1685(2) -0.09024(16) 0.79438(16) 0.0374(6) Uani 1 1 d . . .
H18A H 0.1143 -0.1299 0.7409 0.056 Uiso 1 1 d R . .
H18B H 0.2518 -0.0960 0.7911 0.056 Uiso 1 1 d R . .
H18C H 0.1420 -0.1164 0.8490 0.056 Uiso 1 1 d R . .
C19 C 0.54594(18) 0.18412(16) 1.01057(14) 0.0252(5) Uani 1 1 d . . .
O20 O 0.56764(14) 0.12827(11) 1.06751(10) 0.0339(4) Uani 1 1 d . . .
O21 O 0.54272(13) 0.28230(10) 1.03174(9) 0.0302(3) Uani 1 1 d . . .
C22 C 0.5776(2) 0.32601(17) 1.12920(14) 0.0346(5) Uani 1 1 d . . .
H22A H 0.5420 0.2761 1.1673 0.042 Uiso 1 1 d R . .
H22B H 0.5463 0.3866 1.1402 0.042 Uiso 1 1 d R . .
C23 C 0.7160(2) 0.35515(18) 1.15395(17) 0.0433(6) Uani 1 1 d . . .
H23A H 0.7395 0.3841 1.2177 0.065 Uiso 1 1 d R . .
H23B H 0.7466 0.2941 1.1432 0.065 Uiso 1 1 d R . .
H23C H 0.7509 0.4055 1.1159 0.065 Uiso 1 1 d R . .
C24 C 0.5969(2) 0.07340(19) 0.76907(15) 0.0381(6) Uani 1 1 d . . .
H24A H 0.5984 0.1357 0.7412 0.046 Uiso 1 1 d R . .
H24B H 0.5152 0.0283 0.7520 0.046 Uiso 1 1 d R . .
C25 C 0.6901(2) 0.01872(18) 0.73164(16) 0.0396(6) Uani 1 1 d . . .
H25A H 0.7721 0.0634 0.7484 0.048 Uiso 1 1 d R . .
H25B H 0.6720 0.0067 0.6655 0.048 Uiso 1 1 d R . .
C26 C 0.6884(2) -0.08495(18) 0.76669(17) 0.0444(6) Uani 1 1 d . . .
H26A H 0.7479 -0.1168 0.7416 0.067 Uiso 1 1 d R . .
H26B H 0.7078 -0.0729 0.8328 0.067 Uiso 1 1 d R . .
H26C H 0.6068 -0.1301 0.7491 0.067 Uiso 1 1 d R . .
N1' N 1.30029(15) 0.43382(14) 0.63132(13) 0.0270(4) Uani 1 1 d . . .
C2' C 1.18735(18) 0.38475(16) 0.65402(14) 0.0257(5) Uani 1 1 d . . .
C3' C 1.20415(18) 0.36211(15) 0.74199(14) 0.0266(5) Uani 1 1 d . . .
H3' H 1.1403 0.3291 0.7750 0.032 Uiso 1 1 d R . .
C4' C 1.33444(18) 0.39613(15) 0.77631(14) 0.0239(5) Uani 1 1 d . . .
C5' C 1.40896(19) 0.39247(16) 0.85880(14) 0.0285(5) Uani 1 1 d . . .
H5' H 1.3722 0.3643 0.9093 0.034 Uiso 1 1 d R . .
C6' C 1.53547(19) 0.43158(16) 0.86695(15) 0.0305(5) Uani 1 1 d . . .
H6' H 1.5873 0.4288 0.9231 0.037 Uiso 1 1 d R . .
C7' C 1.59031(19) 0.47470(16) 0.79471(15) 0.0314(5) Uani 1 1 d . . .
H7' H 1.6788 0.5004 0.8023 0.038 Uiso 1 1 d R . .
C8' C 1.51973(18) 0.48037(16) 0.71274(15) 0.0295(5) Uani 1 1 d . . .
H8' H 1.5570 0.5109 0.6633 0.035 Uiso 1 1 d R . .
C9' C 1.39257(18) 0.44058(15) 0.70457(14) 0.0246(5) Uani 1 1 d . . .
C10' C 1.07466(18) 0.35750(16) 0.58100(14) 0.0285(5) Uani 1 1 d . . .
H10' H 1.0927 0.3998 0.5329 0.034 Uiso 1 1 d R . .
C11' C 0.96220(18) 0.38423(16) 0.61864(14) 0.0278(5) Uani 1 1 d . . .
H11' H 0.9418 0.3424 0.6667 0.033 Uiso 1 1 d R . .
N12' N 0.85575(15) 0.35735(15) 0.54395(13) 0.0295(4) Uani 1 1 d . . .
S13' S 0.71927(5) 0.37183(4) 0.56802(4) 0.03036(15) Uani 1 1 d . . .
O14' O 0.69852(13) 0.47203(12) 0.53992(10) 0.0352(4) Uani 1 1 d . . .
C15' C 0.6182(2) 0.26895(18) 0.48032(16) 0.0381(6) Uani 1 1 d . . .
C16' C 0.6514(2) 0.2820(2) 0.38468(16) 0.0449(6) Uani 1 1 d . . .
H16D H 0.5974 0.2276 0.3406 0.067 Uiso 1 1 d R . .
H16E H 0.6418 0.3483 0.3692 0.067 Uiso 1 1 d R . .
H16F H 0.7359 0.2786 0.3836 0.067 Uiso 1 1 d R . .
C17' C 0.4876(2) 0.2811(2) 0.4871(2) 0.0653(9) Uani 1 1 d . . .
H17D H 0.4290 0.2299 0.4429 0.098 Uiso 1 1 d R . .
H17E H 0.4699 0.2711 0.5482 0.098 Uiso 1 1 d R . .
H17F H 0.4816 0.3494 0.4751 0.098 Uiso 1 1 d R . .
C18' C 0.6351(3) 0.1652(2) 0.5086(2) 0.0599(8) Uani 1 1 d . . .
H18D H 0.5849 0.1082 0.4653 0.090 Uiso 1 1 d R . .
H18E H 0.7209 0.1645 0.5107 0.090 Uiso 1 1 d R . .
H18F H 0.6116 0.1587 0.5687 0.090 Uiso 1 1 d R . .
C19' C 0.99188(19) 0.49889(17) 0.65734(14) 0.0279(5) Uani 1 1 d . . .
O20' O 1.05139(13) 0.56842(12) 0.62213(10) 0.0349(4) Uani 1 1 d . . .
O21' O 0.93951(13) 0.51359(11) 0.73201(10) 0.0325(4) Uani 1 1 d . . .
C22' C 0.9573(2) 0.62149(18) 0.77374(16) 0.0384(6) Uani 1 1 d . . .
H22C H 1.0409 0.6591 0.7719 0.046 Uiso 1 1 d R . .
H22D H 0.9445 0.6230 0.8371 0.046 Uiso 1 1 d R . .
C23' C 0.8679(2) 0.67315(18) 0.72485(17) 0.0433(6) Uani 1 1 d . . .
H23D H 0.8804 0.7439 0.7522 0.065 Uiso 1 1 d R . .
H23E H 0.8816 0.6719 0.6617 0.065 Uiso 1 1 d R . .
H23F H 0.7845 0.6355 0.7274 0.065 Uiso 1 1 d R . .
C24' C 1.04801(19) 0.24342(17) 0.53893(15) 0.0331(5) Uani 1 1 d . . .
H24C H 0.9842 0.2302 0.4864 0.040 Uiso 1 1 d R . .
H24D H 1.0182 0.1999 0.5837 0.040 Uiso 1 1 d R . .
C25' C 1.16219(19) 0.21361(17) 0.50808(15) 0.0320(5) Uani 1 1 d . . .
H25C H 1.2219 0.2173 0.5616 0.038 Uiso 1 1 d R . .
H25D H 1.1987 0.2630 0.4699 0.038 Uiso 1 1 d R . .
C26' C 1.1320(2) 0.10630(19) 0.45382(17) 0.0454(6) Uani 1 1 d . . .
H26D H 1.2057 0.0903 0.4357 0.068 Uiso 1 1 d R . .
H26E H 1.0965 0.0568 0.4924 0.068 Uiso 1 1 d R . .
H26F H 1.0731 0.1030 0.3998 0.068 Uiso 1 1 d R . .
H2N H 0.405(2) 0.0106(17) 0.9037(15) 0.035(6) Uiso 1 1 d . . .
H1' H 1.3075(19) 0.4604(16) 0.5831(15) 0.027(6) Uiso 1 1 d . . .
H12' H 0.873(2) 0.3842(18) 0.4993(17) 0.038(7) Uiso 1 1 d . . .
H1N H 0.824(2) 0.0845(18) 0.9793(15) 0.034(7) Uiso 1 1 d . . .

loop_
_atom_site_aniso_label
_atom_site_aniso_U_11
_atom_site_aniso_U_22
_atom_site_aniso_U_33
_atom_site_aniso_U_23
_atom_site_aniso_U_13
_atom_site_aniso_U_12
N1 0.0267(10) 0.0282(11) 0.0298(11) 0.0056(8) 0.0031(8) 0.0078(8)
C2 0.0266(11) 0.0343(13) 0.0247(12) 0.0037(9) 0.0052(9) 0.0137(10)
C3 0.0322(13) 0.0362(13) 0.0373(14) 0.0110(10) 0.0046(10) 0.0146(10)
C4 0.0314(12) 0.0325(12) 0.0297(13) 0.0037(10) 0.0082(9) 0.0108(10)
C5 0.0409(14) 0.0337(13) 0.0385(14) 0.0070(11) 0.0117(11) 0.0082(11)
C6 0.0347(14) 0.0392(14) 0.0358(14) -0.0007(11) 0.0126(11) -0.0002(11)
C7 0.0280(12) 0.0479(15) 0.0317(13) -0.0035(11) 0.0070(10) 0.0105(11)
C8 0.0290(12) 0.0354(13) 0.0287(12) 0.0001(10) 0.0055(9) 0.0122(10)
C9 0.0257(12) 0.0326(12) 0.0233(11) 0.0008(9) 0.0068(9) 0.0088(10)
C10 0.0288(12) 0.0300(12) 0.0282(12) 0.0011(9) 0.0008(9) 0.0120(10)
C11 0.0252(11) 0.0246(11) 0.0273(12) 0.0015(9) 0.0002(9) 0.0080(9)
N12 0.0246(10) 0.0213(10) 0.0320(11) 0.0021(8) 0.0017(7) 0.0090(8)
S13 0.0254(3) 0.0261(3) 0.0259(3) 0.0013(2) 0.0010(2) 0.0100(2)
O14 0.0375(9) 0.0318(8) 0.0269(8) 0.0053(6) 0.0069(6) 0.0131(7)
C15 0.0273(12) 0.0326(12) 0.0250(12) -0.0016(9) -0.0032(9) 0.0080(9)
C16 0.0463(15) 0.0456(15) 0.0303(13) 0.0051(11) -0.0033(11) 0.0149(12)
C17 0.0311(13) 0.0568(16) 0.0435(15) -0.0107(12) -0.0069(11) 0.0158(12)
C18 0.0383(14) 0.0332(13) 0.0353(14) -0.0052(10) -0.0008(10) 0.0054(10)
C19 0.0218(11) 0.0253(12) 0.0280(12) 0.0012(10) 0.0025(9) 0.0061(9)
O20 0.0463(10) 0.0266(8) 0.0306(9) 0.0059(7) -0.0001(7) 0.0145(7)
O21 0.0393(9) 0.0274(8) 0.0258(8) 0.0006(6) 0.0013(6) 0.0152(7)
C22 0.0496(15) 0.0288(12) 0.0252(13) -0.0039(10) 0.0019(10) 0.0140(11)
C23 0.0461(15) 0.0387(14) 0.0398(15) -0.0011(11) -0.0021(11) 0.0066(11)
C24 0.0349(13) 0.0504(15) 0.0304(13) -0.0017(11) 0.0036(10) 0.0171(11)
C25 0.0378(14) 0.0491(15) 0.0339(14) -0.0023(11) 0.0096(10) 0.0158(11)
C26 0.0458(15) 0.0461(15) 0.0398(15) -0.0083(12) 0.0067(11) 0.0142(12)
N1' 0.0259(10) 0.0339(11) 0.0222(10) 0.0073(8) 0.0040(8) 0.0077(8)
C2' 0.0235(11) 0.0272(11) 0.0254(12) -0.0016(9) 0.0032(9) 0.0068(9)
C3' 0.0262(11) 0.0265(11) 0.0272(12) 0.0031(9) 0.0060(9) 0.0057(9)
C4' 0.0231(11) 0.0214(11) 0.0269(12) 0.0008(9) 0.0029(9) 0.0061(9)
C5' 0.0313(12) 0.0263(11) 0.0281(12) 0.0053(9) 0.0033(9) 0.0075(9)
C6' 0.0295(12) 0.0296(12) 0.0318(13) 0.0055(10) -0.0029(9) 0.0091(10)
C7' 0.0218(11) 0.0330(12) 0.0397(14) 0.0055(10) 0.0036(10) 0.0079(9)
C8' 0.0260(12) 0.0325(12) 0.0304(13) 0.0047(10) 0.0067(9) 0.0063(10)
C9' 0.0270(12) 0.0230(11) 0.0239(12) 0.0010(9) 0.0025(9) 0.0081(9)
C10' 0.0256(11) 0.0352(13) 0.0246(12) 0.0023(9) 0.0039(9) 0.0078(9)
C11' 0.0251(11) 0.0352(13) 0.0228(12) 0.0027(9) 0.0028(9) 0.0077(9)
N12' 0.0195(10) 0.0454(12) 0.0236(11) 0.0043(9) 0.0034(8) 0.0079(8)
S13' 0.0229(3) 0.0437(4) 0.0256(3) 0.0063(2) 0.0060(2) 0.0087(2)
O14' 0.0326(9) 0.0452(10) 0.0321(9) 0.0082(7) 0.0077(7) 0.0158(7)
C15' 0.0264(12) 0.0444(14) 0.0399(14) 0.0062(11) 0.0063(10) 0.0006(10)
C16' 0.0404(15) 0.0532(16) 0.0341(14) -0.0015(12) -0.0016(11) 0.0042(12)
C17' 0.0265(14) 0.089(2) 0.068(2) -0.0101(17) 0.0041(13) -0.0016(14)
C18' 0.0661(19) 0.0442(16) 0.0606(19) 0.0094(14) 0.0061(15) -0.0032(14)
C19' 0.0240(11) 0.0425(14) 0.0187(11) 0.0026(10) 0.0021(9) 0.0122(10)
O20' 0.0336(9) 0.0396(9) 0.0313(9) 0.0036(7) 0.0114(7) 0.0054(7)
O21' 0.0407(9) 0.0370(9) 0.0251(8) 0.0050(7) 0.0137(7) 0.0152(7)
C22' 0.0475(15) 0.0429(14) 0.0286(13) -0.0020(11) 0.0082(11) 0.0199(12)
C23' 0.0445(15) 0.0409(14) 0.0478(16) 0.0087(12) 0.0092(12) 0.0147(12)
C24' 0.0244(12) 0.0405(13) 0.0319(13) -0.0041(10) 0.0014(9) 0.0079(10)
C25' 0.0284(12) 0.0390(13) 0.0288(13) 0.0008(10) 0.0047(9) 0.0101(10)
C26' 0.0427(15) 0.0498(16) 0.0423(15) -0.0077(12) 0.0102(11) 0.0122(12)

loop_
_geom_bond_atom_site_label_1
_geom_bond_atom_site_label_2
_geom_bond_distance
_geom_bond_site_symmetry_2
_geom_bond_publ_flag
N1 C2 1.371(3) . ?
N1 C9 1.375(3) . ?
N1 H1N 0.86(2) . ?
C2 C3 1.368(3) . ?
C2 C10 1.507(3) . ?
C3 C4 1.439(3) . ?
C3 H3 0.9600 . ?
C4 C5 1.400(3) . ?
C4 C9 1.408(3) . ?
C5 C6 1.374(3) . ?
C5 H5 0.9601 . ?
C6 C7 1.397(3) . ?
C6 H6 0.9600 . ?
C7 C8 1.379(3) . ?
C7 H7 0.9601 . ?
C8 C9 1.394(3) . ?
C8 H8 0.9599 . ?
C10 C11 1.535(3) . ?
C10 C24 1.535(3) . ?
C10 H10 0.9600 . ?
C11 N12 1.470(3) . ?
C11 C19 1.522(3) . ?
C11 H11 0.9600 . ?
N12 S13 1.6553(17) . ?
N12 H2N 0.89(2) . ?
S13 O14 1.4930(15) . ?
S13 C15 1.841(2) . ?
C15 C16 1.517(3) . ?
C15 C18 1.521(3) . ?
C15 C17 1.526(3) . ?
C16 H16A 0.9600 . ?
C16 H16B 0.9599 . ?
C16 H16C 0.9600 . ?
C17 H17A 0.9600 . ?
C17 H17B 0.9599 . ?
C17 H17C 0.9600 . ?
C18 H18A 0.9600 . ?
C18 H18B 0.9600 . ?
C18 H18C 0.9600 . ?
C19 O20 1.214(2) . ?
C19 O21 1.325(2) . ?
O21 C22 1.465(2) . ?
C22 C23 1.499(3) . ?
C22 H22A 0.9601 . ?
C22 H22B 0.9601 . ?
C23 H23A 0.9601 . ?
C23 H23B 0.9599 . ?
C23 H23C 0.9600 . ?
C24 C25 1.529(3) . ?
C24 H24A 0.9600 . ?
C24 H24B 0.9600 . ?
C25 C26 1.519(3) . ?
C25 H25A 0.9600 . ?
C25 H25B 0.9600 . ?
C26 H26A 0.9601 . ?
C26 H26B 0.9600 . ?
C26 H26C 0.9600 . ?
N1' C2' 1.379(3) . ?
N1' C9' 1.381(3) . ?
N1' H1' 0.83(2) . ?
C2' C3' 1.360(3) . ?
C2' C10' 1.505(3) . ?
C3' C4' 1.436(3) . ?
C3' H3' 0.9599 . ?
C4' C5' 1.400(3) . ?
C4' C9' 1.415(3) . ?
C5' C6' 1.378(3) . ?
C5' H5' 0.9601 . ?
C6' C7' 1.398(3) . ?
C6' H6' 0.9600 . ?
C7' C8' 1.379(3) . ?
C7' H7' 0.9600 . ?
C8' C9' 1.386(3) . ?
C8' H8' 0.9602 . ?
C10' C24' 1.532(3) . ?
C10' C11' 1.536(3) . ?
C10' H10' 0.9600 . ?
C11' N12' 1.472(3) . ?
C11' C19' 1.523(3) . ?
C11' H11' 0.9599 . ?
N12' S13' 1.6598(18) . ?
N12' H12' 0.80(2) . ?
S13' O14' 1.4969(15) . ?
S13' C15' 1.846(2) . ?
C15' C16' 1.515(3) . ?
C15' C17' 1.523(3) . ?
C15' C18' 1.529(3) . ?
C16' H16D 0.9601 . ?
C16' H16E 0.9599 . ?
C16' H16F 0.9601 . ?
C17' H17D 0.9600 . ?
C17' H17E 0.9599 . ?
C17' H17F 0.9600 . ?
C18' H18D 0.9600 . ?
C18' H18E 0.9601 . ?
C18' H18F 0.9600 . ?
C19' O20' 1.210(2) . ?
C19' O21' 1.326(2) . ?
O21' C22' 1.466(3) . ?
C22' C23' 1.496(3) . ?
C22' H22C 0.9600 . ?
C22' H22D 0.9599 . ?
C23' H23D 0.9600 . ?
C23' H23E 0.9601 . ?
C23' H23F 0.9599 . ?
C24' C25' 1.530(3) . ?
C24' H24C 0.9600 . ?
C24' H24D 0.9601 . ?
C25' C26' 1.512(3) . ?
C25' H25C 0.9601 . ?
C25' H25D 0.9600 . ?
C26' H26D 0.9601 . ?
C26' H26E 0.9600 . ?
C26' H26F 0.9599 . ?
